data_7700955
loop_
_publ_author_name
'Stegemann, Frank'
'Touzani, Rachid Stefan'
'Janka, Oliver'

_publ_section_title
;
 Unusually strong heteroatomic bonding in the complex polyanion of
 intermetallic Ba<sub>6</sub>Pt<sub>22</sub>Al<sub>53</sub>.
;
_journal_issue 37
_journal_name_full 'Dalton transactions (Cambridge, England : 2003)'
_journal_page_first 14103
_journal_page_last 14114
_journal_paper_doi 10.1039/c9dt02653c
_journal_volume 48
_journal_year 2019
_chemical_formula_sum 'Al53 Ba6 Pt21.92'
_chemical_formula_weight 6530.2
_space_group_IT_number 193
_space_group_name_Hall '-P 6c 2'
_space_group_name_H-M_alt 'P 63/m c m'
_symmetry_cell_setting hexagonal
_symmetry_Int_Tables_number 193
_symmetry_space_group_name_Hall '-P 6c 2'
_symmetry_space_group_name_H-M 'P 63/m c m'
_cell_angle_alpha 90
_cell_angle_beta 90
_cell_angle_gamma 120
_cell_formula_units_Z 2
_cell_length_a 14.2621(5)
_cell_length_b 14.2621(5)
_cell_length_c 16.1314(6)
_cell_measurement_reflns_used 28059
_cell_measurement_temperature 285
_cell_measurement_theta_max 35.0
_cell_measurement_theta_min 1.65
_cell_volume 2841.64(18)
_diffrn_ambient_temperature 285
_diffrn_measured_fraction_theta_full 0.98
_diffrn_measured_fraction_theta_max 0.98
_diffrn_measurement_device 'four-circle diffractometer'
_diffrn_measurement_device_type 'Stoe StadiVari'
_diffrn_measurement_method '??integration method??'
_diffrn_radiation_monochromator graphite
_diffrn_radiation_probe x-ray
_diffrn_radiation_source 'X-ray tube'
_diffrn_radiation_type 'Mo K\a'
_diffrn_radiation_wavelength 0.71073
_diffrn_reflns_av_R_equivalents 0.0461
_diffrn_reflns_av_unetI/netI 0.0200
_diffrn_reflns_limit_h_max 18
_diffrn_reflns_limit_h_min -18
_diffrn_reflns_limit_k_max 19
_diffrn_reflns_limit_k_min -19
_diffrn_reflns_limit_l_max 12
_diffrn_reflns_limit_l_min -22
_diffrn_reflns_number 13214
_diffrn_reflns_theta_full 30.96
_diffrn_reflns_theta_max 31
_diffrn_reflns_theta_min 2.53
_exptl_absorpt_coefficient_mu 58.6
_exptl_absorpt_correction_T_max 0.170
_exptl_absorpt_correction_T_min 0.040
_exptl_absorpt_correction_type numerical
_exptl_crystal_colour silver
_exptl_crystal_density_diffrn 7.63
_exptl_crystal_description block
_exptl_crystal_F_000 5470
_exptl_crystal_size_max 0.080
_exptl_crystal_size_mid 0.055
_exptl_crystal_size_min 0.040
_refine_diff_density_max 2.79
_refine_diff_density_min -2.08
_refine_ls_extinction_coef 55(14)
_refine_ls_extinction_method 'B-C type 1 Lorentzian isotropic (Becker & Coppens, 1974)'
_refine_ls_goodness_of_fit_gt 1.26
_refine_ls_goodness_of_fit_ref 1.09
_refine_ls_number_constraints 0
_refine_ls_number_parameters 79
_refine_ls_number_reflns 1626
_refine_ls_number_restraints 0
_refine_ls_R_factor_all 0.0511
_refine_ls_R_factor_gt 0.0261
_refine_ls_shift/su_max 0.0005
_refine_ls_shift/su_mean 0.0001
_refine_ls_structure_factor_coef Fsqd
_refine_ls_weighting_details w=1/(\s^2^(I)+0.0004I^2^)
_refine_ls_weighting_scheme sigma
_refine_ls_wR_factor_gt 0.0484
_refine_ls_wR_factor_ref 0.0537
_reflns_number_gt 1024
_reflns_number_total 1626
_reflns_threshold_expression I>3\s(I)
_cod_data_source_file c9dt02653c2.cif
_cod_data_source_block I
_cod_depositor_comments
;
The following automatic conversions were performed:

'_diffrn_radiation_probe' value 'X-ray' changed to 'x-ray' according
to
/home/data/users/saulius/crontab/automatic-downloads/rss-feeds/RSC/lib/dictionaries/cif_core.dic
dictionary named 'cif_core.dic' version 2.4.2 from 2011-04-26.

Automatic conversion script
Id: cif_fix_values 4973 2017-02-22 13:04:09Z antanas 

 Adding full bibliography for 7700955--7700956.cif.
;
_cod_original_cell_volume 2841.6
_cod_original_sg_symbol_Hall '-P 6c;-2'
_cod_database_code 7700955

loop_
_space_group_symop_id
_space_group_symop_operation_xyz
1 x,y,z
2 -y,x-y,z
3 -x+y,-x,z
4 -x,-y,z+1/2
5 y,-x+y,z+1/2
6 x-y,x,z+1/2
7 y,x,-z+1/2
8 x-y,-y,-z+1/2
9 -x,-x+y,-z+1/2
10 -y,-x,-z
11 -x+y,y,-z
12 x,x-y,-z
13 -x,-y,-z
14 y,-x+y,-z
15 x-y,x,-z
16 x,y,-z+1/2
17 -y,x-y,-z+1/2
18 -x+y,-x,-z+1/2
19 -y,-x,z+1/2
20 -x+y,y,z+1/2
21 x,x-y,z+1/2
22 y,x,z
23 x-y,-y,z
24 -x,-x+y,z

loop_
_atom_site_label
_atom_site_type_symbol
_atom_site_fract_x
_atom_site_fract_y
_atom_site_fract_z
_atom_site_adp_type
_atom_site_U_iso_or_equiv
_atom_site_site_symmetry_multiplicity
_atom_site_occupancy
_atom_site_calc_flag
Ba Ba 0.25019(5) 0 0.06630(4) Uani 0.01545(19) 12 1 d
Pt1 Pt 0.50224(4) 0 0.14022(2) Uani 0.01444(11) 12 1 d
Pt2 Pt 0.16813(4) 0.33804(3) 0.25 Uani 0.01437(15) 12 1 d
Pt3 Pt 0.243527(17) 0.48705(3) 0 Uani 0.01417(11) 12 1 d
Pt4 Pt 0 0 0.14818(4) Uani 0.0153(2) 4 0.961(4) d
Pt5 Pt 0.333333 0.666667 0.25 Uani 0.01461(15) 4 1 d
Al1 Al 0.1763(2) 0.4919(2) 0.15558(16) Uani 0.0159(9) 24 1 d
Al2 Al 0.2863(2) 0.3927(2) 0.11052(15) Uani 0.0160(10) 24 1 d
Al3 Al 0.8136(3) 0 0.1636(2) Uani 0.0163(11) 12 1 d
Al4 Al 0.3680(3) 0.5028(3) 0.25 Uani 0.0164(13) 12 1 d
Al5 Al 0.55490(13) 0.1098(3) 0 Uani 0.0151(9) 12 1 d
Al6 Al 0.333333 0.666667 0.0834(2) Uani 0.0153(9) 8 1 d
Al7 Al 0.1444(4) 0 0.25 Uani 0.0156(16) 6 1 d
Al8 Al 0.3623(4) 0 0.25 Uani 0.0156(16) 6 1 d
Al9 Al 0 0 0 Uani 0.022(2) 2 1 d

loop_
_atom_site_aniso_label
_atom_site_aniso_type_symbol
_atom_site_aniso_U_11
_atom_site_aniso_U_22
_atom_site_aniso_U_33
_atom_site_aniso_U_12
_atom_site_aniso_U_13
_atom_site_aniso_U_23
Ba Ba 0.0160(2) 0.0150(3) 0.0151(2) 0.00748(15) 0.0002(2) 0
Pt1 Pt 0.01395(13) 0.01378(17) 0.01553(16) 0.00689(8) -0.00029(16) 0
Pt2 Pt 0.0139(2) 0.01405(17) 0.01512(16) 0.00698(18) 0 0
Pt3 Pt 0.01374(13) 0.01393(17) 0.01490(15) 0.00697(9) -0.00017(18) 0
Pt4 Pt 0.0137(3) 0.0137(3) 0.0185(4) 0.00686(13) 0 0
Pt5 Pt 0.01417(18) 0.01417(18) 0.0155(3) 0.00708(9) 0 0
Al1 Al 0.0146(12) 0.0168(12) 0.0166(11) 0.0082(10) 0.0011(9) 0.0005(9)
Al2 Al 0.0167(12) 0.0166(12) 0.0163(10) 0.0094(11) 0.0002(8) 0.0002(9)
Al3 Al 0.0144(13) 0.0129(16) 0.0211(17) 0.0065(8) -0.0016(12) 0
Al4 Al 0.0134(16) 0.0181(18) 0.0175(16) 0.0077(14) 0 0
Al5 Al 0.0135(10) 0.0141(14) 0.0179(13) 0.0070(7) -0.0008(14) 0
Al6 Al 0.0144(11) 0.0144(11) 0.0172(17) 0.0072(5) 0 0
Al7 Al 0.0137(18) 0.013(2) 0.019(2) 0.0067(12) 0 0
Al8 Al 0.0151(17) 0.016(2) 0.016(2) 0.0080(12) 0 0
Al9 Al 0.022(3) 0.022(3) 0.023(4) 0.0108(13) 0 0

loop_
_atom_type_symbol
_atom_type_scat_dispersion_real
_atom_type_scat_dispersion_imag
_atom_type_scat_source
Al 0.0645 0.0514 'International Tables Vol C tables 4.2.6.8 and 6.1.1.1'
Ba -0.3244 2.2819 'International Tables Vol C tables 4.2.6.8 and 6.1.1.1'
Pt -1.7033 8.3905 'International Tables Vol C tables 4.2.6.8 and 6.1.1.1'

loop_
_geom_angle_atom_site_label_1
_geom_angle_atom_site_label_2
_geom_angle_atom_site_label_3
_geom_angle_site_symmetry_1
_geom_angle_site_symmetry_3
_geom_angle
Pt1 Ba Pt2 . 3_555 74.218(18)
Pt1 Ba Pt2 . 7_555 74.218(16)
Pt1 Ba Pt3 . 3_555 70.108(15)
Pt1 Ba Pt3 . 14_555 70.108(17)
Pt1 Ba Pt4 . . 141.33(2)
Pt1 Ba Al1 . 3_555 42.02(6)
Pt1 Ba Al1 . 22_555 42.02(6)
Pt1 Ba Al2 . 3_555 86.57(7)
Pt1 Ba Al2 . 12_555 84.74(6)
Pt1 Ba Al2 . 14_555 84.74(7)
Pt1 Ba Al2 . 22_555 86.57(6)
Pt1 Ba Al3 . 2_545 117.15(6)
Pt1 Ba Al3 . 3_665 117.15(6)
Pt1 Ba Al3 . 11_655 122.14(6)
Pt1 Ba Al5 . . 39.73(3)
Pt1 Ba Al5 . 13_655 39.733(17)
Pt1 Ba Al7 . . 98.64(9)
Pt1 Ba Al8 . . 43.30(9)
Pt1 Ba Al9 . . 178.33(2)
Pt2 Ba Pt2 3_555 7_555 70.033(16)
Pt2 Ba Pt3 3_555 3_555 75.896(13)
Pt2 Ba Pt3 3_555 14_555 135.89(2)
Pt2 Ba Pt4 3_555 . 74.319(19)
Pt2 Ba Al1 3_555 3_555 43.75(6)
Pt2 Ba Al1 3_555 22_555 90.63(5)
Pt2 Ba Al2 3_555 3_555 43.58(4)
Pt2 Ba Al2 3_555 12_555 117.46(7)
Pt2 Ba Al2 3_555 14_555 154.97(9)
Pt2 Ba Al2 3_555 22_555 113.62(4)
Pt2 Ba Al3 3_555 2_545 43.97(5)
Pt2 Ba Al3 3_555 3_665 91.11(6)
Pt2 Ba Al3 3_555 11_655 143.02(2)
Pt2 Ba Al5 3_555 . 113.85(4)
Pt2 Ba Al5 3_555 13_655 90.64(3)
Pt2 Ba Al7 3_555 . 43.71(5)
Pt2 Ba Al8 3_555 . 43.30(5)
Pt2 Ba Al9 3_555 . 104.44(2)
Pt2 Ba Pt3 7_555 3_555 135.89(2)
Pt2 Ba Pt3 7_555 14_555 75.897(11)
Pt2 Ba Pt4 7_555 . 74.319(17)
Pt2 Ba Al1 7_555 3_555 90.63(5)
Pt2 Ba Al1 7_555 22_555 43.75(5)
Pt2 Ba Al2 7_555 3_555 113.62(4)
Pt2 Ba Al2 7_555 12_555 154.97(5)
Pt2 Ba Al2 7_555 14_555 117.46(6)
Pt2 Ba Al2 7_555 22_555 43.58(4)
Pt2 Ba Al3 7_555 2_545 91.11(6)
Pt2 Ba Al3 7_555 3_665 43.97(6)
Pt2 Ba Al3 7_555 11_655 143.02(2)
Pt2 Ba Al5 7_555 . 90.64(3)
Pt2 Ba Al5 7_555 13_655 113.85(3)
Pt2 Ba Al7 7_555 . 43.71(5)
Pt2 Ba Al8 7_555 . 43.30(5)
Pt2 Ba Al9 7_555 . 104.441(18)
Pt3 Ba Pt3 3_555 14_555 113.84(2)
Pt3 Ba Pt4 3_555 . 122.160(14)
Pt3 Ba Al1 3_555 3_555 45.29(5)
Pt3 Ba Al1 3_555 22_555 111.57(7)
Pt3 Ba Al2 3_555 3_555 40.42(6)
Pt3 Ba Al2 3_555 12_555 41.62(7)
Pt3 Ba Al2 3_555 14_555 84.39(8)
Pt3 Ba Al2 3_555 22_555 151.82(6)
Pt3 Ba Al3 3_555 2_545 82.97(6)
Pt3 Ba Al3 3_555 3_665 163.13(5)
Pt3 Ba Al3 3_555 11_655 79.61(3)
Pt3 Ba Al5 3_555 . 78.17(5)
Pt3 Ba Al5 3_555 13_655 38.83(4)
Pt3 Ba Al7 3_555 . 118.23(3)
Pt3 Ba Al8 3_555 . 92.58(5)
Pt3 Ba Al9 3_555 . 110.641(15)
Pt3 Ba Pt4 14_555 . 122.160(16)
Pt3 Ba Al1 14_555 3_555 111.57(6)
Pt3 Ba Al1 14_555 22_555 45.29(5)
Pt3 Ba Al2 14_555 3_555 151.82(8)
Pt3 Ba Al2 14_555 12_555 84.39(5)
Pt3 Ba Al2 14_555 14_555 41.62(5)
Pt3 Ba Al2 14_555 22_555 40.42(5)
Pt3 Ba Al3 14_555 2_545 163.13(7)
Pt3 Ba Al3 14_555 3_665 82.97(5)
Pt3 Ba Al3 14_555 11_655 79.61(3)
Pt3 Ba Al5 14_555 . 38.83(6)
Pt3 Ba Al5 14_555 13_655 78.17(4)
Pt3 Ba Al7 14_555 . 118.23(3)
Pt3 Ba Al8 14_555 . 92.58(5)
Pt3 Ba Al9 14_555 . 110.641(17)
Pt4 Ba Al1 . 3_555 117.12(6)
Pt4 Ba Al1 . 22_555 117.12(6)
Pt4 Ba Al2 . 3_555 85.92(8)
Pt4 Ba Al2 . 12_555 130.14(6)
Pt4 Ba Al2 . 14_555 130.14(8)
Pt4 Ba Al2 . 22_555 85.92(6)
Pt4 Ba Al3 . 2_545 42.28(6)
Pt4 Ba Al3 . 3_665 42.28(5)
Pt4 Ba Al3 . 11_655 96.53(6)
Pt4 Ba Al5 . . 159.66(5)
Pt4 Ba Al5 . 13_655 159.66(4)
Pt4 Ba Al7 . . 42.69(8)
Pt4 Ba Al8 . . 98.03(9)
Pt4 Ba Al9 . . 36.999(13)
Al1 Ba Al1 3_555 22_555 79.45(8)
Al1 Ba Al2 3_555 3_555 44.89(9)
Al1 Ba Al2 3_555 12_555 82.32(9)
Al1 Ba Al2 3_555 14_555 111.23(10)
Al1 Ba Al2 3_555 22_555 123.00(7)
Al1 Ba Al3 3_555 2_545 78.77(8)
Al1 Ba Al3 3_555 3_665 128.95(8)
Al1 Ba Al3 3_555 11_655 124.30(6)
Al1 Ba Al5 3_555 . 75.81(8)
Al1 Ba Al5 3_555 13_655 46.92(7)
Al1 Ba Al7 3_555 . 85.13(9)
Al1 Ba Al8 3_555 . 47.39(6)
Al1 Ba Al9 3_555 . 137.47(6)
Al1 Ba Al2 22_555 3_555 123.00(9)
Al1 Ba Al2 22_555 12_555 111.23(7)
Al1 Ba Al2 22_555 14_555 82.32(6)
Al1 Ba Al2 22_555 22_555 44.89(9)
Al1 Ba Al3 22_555 2_545 128.95(7)
Al1 Ba Al3 22_555 3_665 78.77(8)
Al1 Ba Al3 22_555 11_655 124.30(6)
Al1 Ba Al5 22_555 . 46.92(6)
Al1 Ba Al5 22_555 13_655 75.81(7)
Al1 Ba Al7 22_555 . 85.13(8)
Al1 Ba Al8 22_555 . 47.39(6)
Al1 Ba Al9 22_555 . 137.47(7)
Al2 Ba Al2 3_555 12_555 77.72(8)
Al2 Ba Al2 3_555 14_555 123.20(9)
Al2 Ba Al2 3_555 22_555 157.19(6)
Al2 Ba Al3 3_555 2_545 43.96(10)
Al2 Ba Al3 3_555 3_665 122.88(8)
Al2 Ba Al3 3_555 11_655 101.04(4)
Al2 Ba Al5 3_555 . 113.05(10)
Al2 Ba Al5 3_555 13_655 73.74(8)
Al2 Ba Al7 3_555 . 79.78(5)
Al2 Ba Al8 3_555 . 80.05(5)
Al2 Ba Al9 3_555 . 93.11(8)
Al2 Ba Al2 12_555 14_555 45.63(9)
Al2 Ba Al2 12_555 22_555 123.20(7)
Al2 Ba Al3 12_555 2_545 110.80(8)
Al2 Ba Al3 12_555 3_665 148.72(10)
Al2 Ba Al3 12_555 11_655 43.29(9)
Al2 Ba Al5 12_555 . 64.36(5)
Al2 Ba Al5 12_555 13_655 45.71(7)
Al2 Ba Al7 12_555 . 157.01(6)
Al2 Ba Al8 12_555 . 124.22(11)
Al2 Ba Al9 12_555 . 96.79(6)
Al2 Ba Al2 14_555 22_555 77.72(8)
Al2 Ba Al3 14_555 2_545 148.72(7)
Al2 Ba Al3 14_555 3_665 110.80(10)
Al2 Ba Al3 14_555 11_655 43.29(7)
Al2 Ba Al5 14_555 . 45.71(6)
Al2 Ba Al5 14_555 13_655 64.36(9)
Al2 Ba Al7 14_555 . 157.01(8)
Al2 Ba Al8 14_555 . 124.22(10)
Al2 Ba Al9 14_555 . 96.79(7)
Al2 Ba Al3 22_555 2_545 122.88(8)
Al2 Ba Al3 22_555 3_665 43.96(7)
Al2 Ba Al3 22_555 11_655 101.04(4)
Al2 Ba Al5 22_555 . 73.74(8)
Al2 Ba Al5 22_555 13_655 113.05(7)
Al2 Ba Al7 22_555 . 79.78(4)
Al2 Ba Al8 22_555 . 80.05(5)
Al2 Ba Al9 22_555 . 93.11(6)
Al3 Ba Al3 2_545 3_665 80.20(8)
Al3 Ba Al3 2_545 11_655 106.09(7)
Al3 Ba Al5 2_545 . 154.54(8)
Al3 Ba Al5 2_545 13_655 117.49(7)
Al3 Ba Al7 2_545 . 47.51(7)
Al3 Ba Al8 2_545 . 84.89(9)
Al3 Ba Al9 2_545 . 61.71(6)
Al3 Ba Al3 3_665 11_655 106.09(8)
Al3 Ba Al5 3_665 . 117.49(7)
Al3 Ba Al5 3_665 13_655 154.54(6)
Al3 Ba Al7 3_665 . 47.51(7)
Al3 Ba Al8 3_665 . 84.89(9)
Al3 Ba Al9 3_665 . 61.71(6)
Al3 Ba Al5 11_655 . 87.25(6)
Al3 Ba Al5 11_655 13_655 87.25(6)
Al3 Ba Al7 11_655 . 139.22(11)
Al3 Ba Al8 11_655 . 165.44(11)
Al3 Ba Al9 11_655 . 59.53(6)
Al5 Ba Al5 . 13_655 40.06(7)
Al5 Ba Al7 . . 130.47(8)
Al5 Ba Al8 . . 79.08(8)
Al5 Ba Al9 . . 141.67(4)
Al5 Ba Al7 13_655 . 130.47(8)
Al5 Ba Al8 13_655 . 79.08(8)
Al5 Ba Al9 13_655 . 141.67(2)
Al7 Ba Al8 . . 55.34(12)
Al7 Ba Al9 . . 79.69(9)
Al8 Ba Al9 . . 135.03(9)
Ba Pt1 Pt1 . 8_555 108.351(18)
Ba Pt1 Al1 . 3_555 61.17(10)
Ba Pt1 Al1 . 22_555 61.17(6)
Ba Pt1 Al2 . 2_655 138.59(6)
Ba Pt1 Al2 . 24_655 138.59(9)
Ba Pt1 Al4 . 2_655 122.79(9)
Ba Pt1 Al4 . 9_655 122.79(15)
Ba Pt1 Al5 . . 73.65(5)
Ba Pt1 Al5 . 13_655 73.65(7)
Ba Pt1 Al8 . . 59.93(8)
Pt1 Pt1 Al1 8_555 3_555 84.54(6)
Pt1 Pt1 Al1 8_555 22_555 84.54(6)
Pt1 Pt1 Al2 8_555 2_655 100.39(6)
Pt1 Pt1 Al2 8_555 24_655 100.39(5)
Pt1 Pt1 Al4 8_555 2_655 46.83(10)
Pt1 Pt1 Al4 8_555 9_655 46.83(6)
Pt1 Pt1 Al5 8_555 . 149.05(6)
Pt1 Pt1 Al5 8_555 13_655 149.05(6)
Pt1 Pt1 Al8 8_555 . 48.42(8)
Al1 Pt1 Al1 3_555 22_555 113.55(12)
Al1 Pt1 Al2 3_555 2_655 93.55(12)
Al1 Pt1 Al2 3_555 24_655 152.85(15)
Al1 Pt1 Al4 3_555 2_655 65.30(12)
Al1 Pt1 Al4 3_555 9_655 131.19(8)
Al1 Pt1 Al5 3_555 . 120.35(8)
Al1 Pt1 Al5 3_555 13_655 69.20(7)
Al1 Pt1 Al8 3_555 . 62.17(9)
Al1 Pt1 Al2 22_555 2_655 152.85(9)
Al1 Pt1 Al2 22_555 24_655 93.55(12)
Al1 Pt1 Al4 22_555 2_655 131.19(12)
Al1 Pt1 Al4 22_555 9_655 65.30(17)
Al1 Pt1 Al5 22_555 . 69.20(10)
Al1 Pt1 Al5 22_555 13_655 120.35(10)
Al1 Pt1 Al8 22_555 . 62.17(6)
Al2 Pt1 Al2 2_655 24_655 59.32(12)
Al2 Pt1 Al4 2_655 2_655 60.85(13)
Al2 Pt1 Al4 2_655 9_655 98.60(16)
Al2 Pt1 Al5 2_655 . 96.32(10)
Al2 Pt1 Al5 2_655 13_655 66.49(9)
Al2 Pt1 Al8 2_655 . 139.08(8)
Al2 Pt1 Al4 24_655 2_655 98.60(13)
Al2 Pt1 Al4 24_655 9_655 60.85(11)
Al2 Pt1 Al5 24_655 . 66.49(8)
Al2 Pt1 Al5 24_655 13_655 96.32(7)
Al2 Pt1 Al8 24_655 . 139.08(9)
Al4 Pt1 Al4 2_655 9_655 80.08(15)
Al4 Pt1 Al5 2_655 . 157.17(14)
Al4 Pt1 Al5 2_655 13_655 105.07(12)
Al4 Pt1 Al8 2_655 . 78.64(13)
Al4 Pt1 Al5 9_655 . 105.07(10)
Al4 Pt1 Al5 9_655 13_655 157.17(10)
Al4 Pt1 Al8 9_655 . 78.64(12)
Al5 Pt1 Al5 . 13_655 61.89(9)
Al5 Pt1 Al8 . . 124.06(10)
Al5 Pt1 Al8 13_655 . 124.06(8)
Ba Pt2 Ba 2_555 7_555 109.940(17)
Ba Pt2 Al1 2_555 . 63.85(5)
Ba Pt2 Al1 2_555 16_555 120.62(8)
Ba Pt2 Al2 2_555 . 67.98(6)
Ba Pt2 Al2 2_555 16_555 176.98(6)
Ba Pt2 Al3 2_555 3_665 67.14(9)
Ba Pt2 Al3 2_555 9_665 117.34(7)
Ba Pt2 Al4 2_555 . 122.86(3)
Ba Pt2 Al7 2_555 2_555 62.13(4)
Ba Pt2 Al8 2_555 2_555 63.16(4)
Ba Pt2 Al1 7_555 . 120.62(8)
Ba Pt2 Al1 7_555 16_555 63.85(5)
Ba Pt2 Al2 7_555 . 176.98(6)
Ba Pt2 Al2 7_555 16_555 67.98(6)
Ba Pt2 Al3 7_555 3_665 117.34(7)
Ba Pt2 Al3 7_555 9_665 67.14(9)
Ba Pt2 Al4 7_555 . 122.86(3)
Ba Pt2 Al7 7_555 2_555 62.13(4)
Ba Pt2 Al8 7_555 2_555 63.16(4)
Al1 Pt2 Al1 . 16_555 70.93(9)
Al1 Pt2 Al2 . . 60.76(11)
Al1 Pt2 Al2 . 16_555 119.00(9)
Al1 Pt2 Al3 . 3_665 112.90(11)
Al1 Pt2 Al3 . 9_665 171.82(11)
Al1 Pt2 Al4 . . 71.24(11)
Al1 Pt2 Al7 . 2_555 121.34(9)
Al1 Pt2 Al8 . 2_555 62.96(11)
Al1 Pt2 Al2 16_555 . 119.00(9)
Al1 Pt2 Al2 16_555 16_555 60.76(11)
Al1 Pt2 Al3 16_555 3_665 171.82(11)
Al1 Pt2 Al3 16_555 9_665 112.90(11)
Al1 Pt2 Al4 16_555 . 71.24(11)
Al1 Pt2 Al7 16_555 2_555 121.34(9)
Al1 Pt2 Al8 16_555 2_555 62.96(11)
Al2 Pt2 Al2 . 16_555 114.02(8)
Al2 Pt2 Al3 . 3_665 60.01(10)
Al2 Pt2 Al3 . 9_665 111.62(12)
Al2 Pt2 Al4 . . 59.92(6)
Al2 Pt2 Al7 . 2_555 114.86(7)
Al2 Pt2 Al8 . 2_555 116.78(9)
Al2 Pt2 Al3 16_555 3_665 111.62(12)
Al2 Pt2 Al3 16_555 9_665 60.01(10)
Al2 Pt2 Al4 16_555 . 59.92(6)
Al2 Pt2 Al7 16_555 2_555 114.86(7)
Al2 Pt2 Al8 16_555 2_555 116.78(9)
Al3 Pt2 Al3 3_665 9_665 62.35(12)
Al3 Pt2 Al4 3_665 . 102.72(12)
Al3 Pt2 Al7 3_665 2_555 63.57(10)
Al3 Pt2 Al8 3_665 2_555 125.13(11)
Al3 Pt2 Al4 9_665 . 102.72(12)
Al3 Pt2 Al7 9_665 2_555 63.57(10)
Al3 Pt2 Al8 9_665 2_555 125.13(11)
Al4 Pt2 Al7 . 2_555 163.56(16)
Al4 Pt2 Al8 . 2_555 122.82(16)
Al7 Pt2 Al8 2_555 2_555 73.62(14)
Ba Pt3 Ba 2_555 12_555 70.826(18)
Ba Pt3 Pt3 2_555 2_665 162.614(10)
Ba Pt3 Pt3 2_555 3_565 117.213(17)
Ba Pt3 Al1 2_555 . 63.79(5)
Ba Pt3 Al1 2_555 11_555 118.54(6)
Ba Pt3 Al2 2_555 . 70.17(6)
Ba Pt3 Al2 2_555 11_555 64.86(6)
Ba Pt3 Al5 2_555 14_565 78.49(7)
Ba Pt3 Al5 2_555 15_555 137.61(5)
Ba Pt3 Al6 2_555 . 122.85(6)
Ba Pt3 Al6 2_555 10_665 148.36(3)
Ba Pt3 Pt3 12_555 2_665 117.213(17)
Ba Pt3 Pt3 12_555 3_565 162.614(11)
Ba Pt3 Al1 12_555 . 118.54(7)
Ba Pt3 Al1 12_555 11_555 63.79(8)
Ba Pt3 Al2 12_555 . 64.86(7)
Ba Pt3 Al2 12_555 11_555 70.17(11)
Ba Pt3 Al5 12_555 14_565 137.61(6)
Ba Pt3 Al5 12_555 15_555 78.50(5)
Ba Pt3 Al6 12_555 . 148.36(3)
Ba Pt3 Al6 12_555 10_665 122.85(6)
Pt3 Pt3 Pt3 2_665 3_565 60.000(15)
Pt3 Pt3 Al1 2_665 . 99.48(5)
Pt3 Pt3 Al1 2_665 11_555 78.28(6)
Pt3 Pt3 Al2 2_665 . 98.51(5)
Pt3 Pt3 Al2 2_665 11_555 131.60(6)
Pt3 Pt3 Al5 2_665 14_565 100.68(7)
Pt3 Pt3 Al5 2_665 15_555 40.68(5)
Pt3 Pt3 Al6 2_665 . 42.22(5)
Pt3 Pt3 Al6 2_665 10_665 42.22(5)
Pt3 Pt3 Al1 3_565 . 78.28(7)
Pt3 Pt3 Al1 3_565 11_555 99.48(8)
Pt3 Pt3 Al2 3_565 . 131.60(7)
Pt3 Pt3 Al2 3_565 11_555 98.51(10)
Pt3 Pt3 Al5 3_565 14_565 40.68(7)
Pt3 Pt3 Al5 3_565 15_555 100.68(5)
Pt3 Pt3 Al6 3_565 . 42.22(5)
Pt3 Pt3 Al6 3_565 10_665 42.22(5)
Al1 Pt3 Al1 . 11_555 177.46(8)
Al1 Pt3 Al2 . . 62.20(11)
Al1 Pt3 Al2 . 11_555 119.16(10)
Al1 Pt3 Al5 . 14_565 69.24(8)
Al1 Pt3 Al5 . 15_555 109.86(6)
Al1 Pt3 Al6 . . 59.94(8)
Al1 Pt3 Al6 . 10_665 117.58(9)
Al1 Pt3 Al2 11_555 . 119.16(12)
Al1 Pt3 Al2 11_555 11_555 62.20(11)
Al1 Pt3 Al5 11_555 14_565 109.86(10)
Al1 Pt3 Al5 11_555 15_555 69.24(9)
Al1 Pt3 Al6 11_555 . 117.58(8)
Al1 Pt3 Al6 11_555 10_665 59.94(9)
Al2 Pt3 Al2 . 11_555 124.09(10)
Al2 Pt3 Al5 . 14_565 129.94(8)
Al2 Pt3 Al5 . 15_555 70.62(7)
Al2 Pt3 Al6 . . 91.67(9)
Al2 Pt3 Al6 . 10_665 140.59(7)
Al2 Pt3 Al5 11_555 14_565 70.62(12)
Al2 Pt3 Al5 11_555 15_555 129.94(10)
Al2 Pt3 Al6 11_555 . 140.59(11)
Al2 Pt3 Al6 11_555 10_665 91.67(9)
Al5 Pt3 Al5 14_565 15_555 141.37(9)
Al5 Pt3 Al6 14_565 . 73.57(6)
Al5 Pt3 Al6 14_565 10_665 73.57(6)
Al5 Pt3 Al6 15_555 . 73.57(5)
Al5 Pt3 Al6 15_555 10_665 73.57(5)
Al6 Pt3 Al6 . 10_665 62.45(10)
Ba Pt4 Ba . 2_555 108.615(13)
Ba Pt4 Ba . 3_555 108.615(19)
Ba Pt4 Pt4 . 7_555 110.314(14)
Ba Pt4 Al3 . 1_455 165.02(9)
Ba Pt4 Al3 . 2_545 64.24(4)
Ba Pt4 Al3 . 3_665 64.24(10)
Ba Pt4 Al7 . . 58.90(7)
Ba Pt4 Al7 . 2_555 125.666(10)
Ba Pt4 Al7 . 3_555 125.67(15)
Ba Pt4 Al9 . . 69.686(14)
Ba Pt4 Ba 2_555 3_555 108.615(19)
Ba Pt4 Pt4 2_555 7_555 110.314(14)
Ba Pt4 Al3 2_555 1_455 64.24(4)
Ba Pt4 Al3 2_555 2_545 165.02(9)
Ba Pt4 Al3 2_555 3_665 64.24(10)
Ba Pt4 Al7 2_555 . 125.666(10)
Ba Pt4 Al7 2_555 2_555 58.90(7)
Ba Pt4 Al7 2_555 3_555 125.67(15)
Ba Pt4 Al9 2_555 . 69.686(14)
Ba Pt4 Pt4 3_555 7_555 110.314(14)
Ba Pt4 Al3 3_555 1_455 64.24(4)
Ba Pt4 Al3 3_555 2_545 64.24(4)
Ba Pt4 Al3 3_555 3_665 165.02(9)
Ba Pt4 Al7 3_555 . 125.666(15)
Ba Pt4 Al7 3_555 2_555 125.666(15)
Ba Pt4 Al7 3_555 3_555 58.90(5)
Ba Pt4 Al9 3_555 . 69.686(14)
Pt4 Pt4 Al3 7_555 1_455 84.66(8)
Pt4 Pt4 Al3 7_555 2_545 84.66(8)
Pt4 Pt4 Al3 7_555 3_665 84.66(8)
Pt4 Pt4 Al7 7_555 . 51.42(7)
Pt4 Pt4 Al7 7_555 2_555 51.42(7)
Pt4 Pt4 Al7 7_555 3_555 51.42(5)
Pt4 Pt4 Al9 7_555 . 180
Al3 Pt4 Al3 1_455 2_545 119.14(2)
Al3 Pt4 Al3 1_455 3_665 119.14(11)
Al3 Pt4 Al7 1_455 . 136.08(11)
Al3 Pt4 Al7 1_455 2_555 63.44(6)
Al3 Pt4 Al7 1_455 3_555 63.44(15)
Al3 Pt4 Al9 1_455 . 95.34(8)
Al3 Pt4 Al3 2_545 3_665 119.14(11)
Al3 Pt4 Al7 2_545 . 63.44(6)
Al3 Pt4 Al7 2_545 2_555 136.08(11)
Al3 Pt4 Al7 2_545 3_555 63.44(15)
Al3 Pt4 Al9 2_545 . 95.34(8)
Al3 Pt4 Al7 3_665 . 63.44(10)
Al3 Pt4 Al7 3_665 2_555 63.44(10)
Al3 Pt4 Al7 3_665 3_555 136.08(10)
Al3 Pt4 Al9 3_665 . 95.34(8)
Al7 Pt4 Al7 . 2_555 85.22(8)
Al7 Pt4 Al7 . 3_555 85.22(12)
Al7 Pt4 Al9 . . 128.58(7)
Al7 Pt4 Al7 2_555 3_555 85.22(12)
Al7 Pt4 Al9 2_555 . 128.58(7)
Al7 Pt4 Al9 3_555 . 128.58(5)
Al1 Pt5 Al1 . 2_665 93.62(9)
Al1 Pt5 Al1 . 3_565 93.62(9)
Al1 Pt5 Al1 . 16_555 65.32(7)
Al1 Pt5 Al1 . 17_665 130.21(12)
Al1 Pt5 Al1 . 18_565 130.21(11)
Al1 Pt5 Al4 . . 68.42(10)
Al1 Pt5 Al4 . 2_665 147.11(5)
Al1 Pt5 Al4 . 3_565 61.84(11)
Al1 Pt5 Al6 . . 57.34(5)
Al1 Pt5 Al6 . 16_555 122.66(5)
Al1 Pt5 Al1 2_665 3_565 93.62(12)
Al1 Pt5 Al1 2_665 16_555 130.21(12)
Al1 Pt5 Al1 2_665 17_665 65.32(9)
Al1 Pt5 Al1 2_665 18_565 130.21(10)
Al1 Pt5 Al4 2_665 . 61.84(11)
Al1 Pt5 Al4 2_665 2_665 68.42(14)
Al1 Pt5 Al4 2_665 3_565 147.11(6)
Al1 Pt5 Al6 2_665 . 57.34(6)
Al1 Pt5 Al6 2_665 16_555 122.66(6)
Al1 Pt5 Al1 3_565 16_555 130.21(11)
Al1 Pt5 Al1 3_565 17_665 130.21(10)
Al1 Pt5 Al1 3_565 18_565 65.32(9)
Al1 Pt5 Al4 3_565 . 147.11(7)
Al1 Pt5 Al4 3_565 2_665 61.84(13)
Al1 Pt5 Al4 3_565 3_565 68.42(11)
Al1 Pt5 Al6 3_565 . 57.34(6)
Al1 Pt5 Al6 3_565 16_555 122.66(6)
Al1 Pt5 Al1 16_555 17_665 93.62(9)
Al1 Pt5 Al1 16_555 18_565 93.62(9)
Al1 Pt5 Al4 16_555 . 68.42(10)
Al1 Pt5 Al4 16_555 2_665 147.11(5)
Al1 Pt5 Al4 16_555 3_565 61.84(11)
Al1 Pt5 Al6 16_555 . 122.66(5)
Al1 Pt5 Al6 16_555 16_555 57.34(5)
Al1 Pt5 Al1 17_665 18_565 93.62(12)
Al1 Pt5 Al4 17_665 . 61.84(11)
Al1 Pt5 Al4 17_665 2_665 68.42(14)
Al1 Pt5 Al4 17_665 3_565 147.11(6)
Al1 Pt5 Al6 17_665 . 122.66(6)
Al1 Pt5 Al6 17_665 16_555 57.34(6)
Al1 Pt5 Al4 18_565 . 147.11(7)
Al1 Pt5 Al4 18_565 2_665 61.84(13)
Al1 Pt5 Al4 18_565 3_565 68.42(11)
Al1 Pt5 Al6 18_565 . 122.66(6)
Al1 Pt5 Al6 18_565 16_555 57.34(6)
Al4 Pt5 Al4 . 2_665 120.00(17)
Al4 Pt5 Al4 . 3_565 120.00(13)
Al4 Pt5 Al6 . . 90
Al4 Pt5 Al6 . 16_555 90
Al4 Pt5 Al4 2_665 3_565 120.00(18)
Al4 Pt5 Al6 2_665 . 90
Al4 Pt5 Al6 2_665 16_555 90
Al4 Pt5 Al6 3_565 . 90
Al4 Pt5 Al6 3_565 16_555 90
Al6 Pt5 Al6 . 16_555 180
Ba Al1 Pt1 2_555 2_555 76.81(6)
Ba Al1 Pt2 2_555 . 72.41(6)
Ba Al1 Pt3 2_555 . 70.92(6)
Ba Al1 Pt5 2_555 . 168.47(13)
Ba Al1 Al1 2_555 16_555 115.00(9)
Ba Al1 Al2 2_555 . 71.49(8)
Ba Al1 Al2 2_555 3_565 112.94(10)
Ba Al1 Al4 2_555 . 116.73(14)
Ba Al1 Al4 2_555 3_565 129.73(15)
Ba Al1 Al5 2_555 14_565 76.33(9)
Ba Al1 Al6 2_555 . 128.00(12)
Ba Al1 Al8 2_555 2_555 65.52(9)
Pt1 Al1 Pt2 2_555 . 117.51(9)
Pt1 Al1 Pt3 2_555 . 106.16(10)
Pt1 Al1 Pt5 2_555 . 111.32(12)
Pt1 Al1 Al1 2_555 16_555 95.46(12)
Pt1 Al1 Al2 2_555 . 147.07(11)
Pt1 Al1 Al2 2_555 3_565 43.76(8)
Pt1 Al1 Al4 2_555 . 155.06(13)
Pt1 Al1 Al4 2_555 3_565 57.09(13)
Pt1 Al1 Al5 2_555 14_565 55.94(10)
Pt1 Al1 Al6 2_555 . 106.92(12)
Pt1 Al1 Al8 2_555 2_555 60.08(11)
Pt2 Al1 Pt3 . . 112.71(13)
Pt2 Al1 Pt5 . . 96.27(9)
Pt2 Al1 Al1 . 16_555 54.54(8)
Pt2 Al1 Al2 . . 60.68(10)
Pt2 Al1 Al2 . 3_565 151.50(12)
Pt2 Al1 Al4 . . 54.54(9)
Pt2 Al1 Al4 . 3_565 110.11(11)
Pt2 Al1 Al5 . 14_565 148.63(12)
Pt2 Al1 Al6 . . 134.90(14)
Pt2 Al1 Al8 . 2_555 57.85(11)
Pt3 Al1 Pt5 . . 112.91(8)
Pt3 Al1 Al1 . 16_555 158.38(16)
Pt3 Al1 Al2 . . 55.00(9)
Pt3 Al1 Al2 . 3_565 94.99(9)
Pt3 Al1 Al4 . . 98.30(12)
Pt3 Al1 Al4 . 3_565 136.72(13)
Pt3 Al1 Al5 . 14_565 52.75(9)
Pt3 Al1 Al6 . . 58.05(8)
Pt3 Al1 Al8 . 2_555 136.21(11)
Pt5 Al1 Al1 . 16_555 57.34(6)
Pt5 Al1 Al2 . . 101.37(11)
Pt5 Al1 Al2 . 3_565 78.01(9)
Pt5 Al1 Al4 . . 52.65(9)
Pt5 Al1 Al4 . 3_565 55.51(12)
Pt5 Al1 Al5 . 14_565 114.85(11)
Pt5 Al1 Al6 . . 58.78(8)
Pt5 Al1 Al8 . 2_555 110.69(11)
Al1 Al1 Al2 16_555 . 105.71(14)
Al1 Al1 Al2 16_555 3_565 100.93(12)
Al1 Al1 Al4 16_555 . 60.19(10)
Al1 Al1 Al4 16_555 3_565 57.07(11)
Al1 Al1 Al5 16_555 14_565 147.48(18)
Al1 Al1 Al6 16_555 . 116.12(12)
Al1 Al1 Al8 16_555 2_555 55.98(7)
Al2 Al1 Al2 . 3_565 147.71(11)
Al2 Al1 Al4 . . 54.56(11)
Al2 Al1 Al4 . 3_565 155.60(16)
Al2 Al1 Al5 . 14_565 106.81(13)
Al2 Al1 Al6 . . 86.28(11)
Al2 Al1 Al8 . 2_555 112.22(17)
Al2 Al1 Al4 3_565 . 130.25(12)
Al2 Al1 Al4 3_565 3_565 43.87(10)
Al2 Al1 Al5 3_565 14_565 48.47(10)
Al2 Al1 Al6 3_565 . 65.53(9)
Al2 Al1 Al8 3_565 2_555 97.66(16)
Al4 Al1 Al4 . 3_565 101.23(15)
Al4 Al1 Al5 . 14_565 144.56(12)
Al4 Al1 Al6 . . 81.83(10)
Al4 Al1 Al8 . 2_555 104.71(12)
Al4 Al1 Al5 3_565 14_565 91.72(16)
Al4 Al1 Al6 3_565 . 87.04(12)
Al4 Al1 Al8 3_565 2_555 74.18(16)
Al5 Al1 Al6 14_565 . 65.91(10)
Al5 Al1 Al8 14_565 2_555 110.55(13)
Al6 Al1 Al8 . 2_555 160.9(2)
Ba Al2 Ba 2_555 12_555 72.90(5)
Ba Al2 Pt1 2_555 3_665 178.99(9)
Ba Al2 Pt2 2_555 . 68.44(6)
Ba Al2 Pt3 2_555 . 69.41(7)
Ba Al2 Al1 2_555 . 63.62(8)
Ba Al2 Al1 2_555 2_665 137.44(13)
Ba Al2 Al2 2_555 22_555 119.50(10)
Ba Al2 Al3 2_555 3_665 67.37(10)
Ba Al2 Al4 2_555 . 122.60(14)
Ba Al2 Al4 2_555 7_555 140.57(9)
Ba Al2 Al5 2_555 3_665 137.40(8)
Ba Al2 Al5 2_555 15_555 122.69(11)
Ba Al2 Al6 2_555 . 97.47(9)
Ba Al2 Pt1 12_555 3_665 106.22(10)
Ba Al2 Pt2 12_555 . 130.30(8)
Ba Al2 Pt3 12_555 . 73.52(6)
Ba Al2 Al1 12_555 . 126.18(12)
Ba Al2 Al1 12_555 2_665 127.31(8)
Ba Al2 Al2 12_555 22_555 67.18(9)
Ba Al2 Al3 12_555 3_665 76.89(11)
Ba Al2 Al4 12_555 . 163.27(18)
Ba Al2 Al4 12_555 7_555 108.36(12)
Ba Al2 Al5 12_555 3_665 64.85(6)
Ba Al2 Al5 12_555 15_555 77.59(6)
Ba Al2 Al6 12_555 . 115.66(9)
Pt1 Al2 Pt2 3_665 . 112.57(9)
Pt1 Al2 Pt3 3_665 . 109.91(9)
Pt1 Al2 Al1 3_665 . 116.84(11)
Pt1 Al2 Al1 3_665 2_665 42.69(8)
Pt1 Al2 Al2 3_665 22_555 60.34(9)
Pt1 Al2 Al3 3_665 3_665 113.02(16)
Pt1 Al2 Al4 3_665 . 58.33(11)
Pt1 Al2 Al4 3_665 7_555 40.07(7)
Pt1 Al2 Al5 3_665 3_665 41.67(5)
Pt1 Al2 Al5 3_665 15_555 56.46(8)
Pt1 Al2 Al6 3_665 . 82.43(7)
Pt2 Al2 Pt3 . . 118.04(14)
Pt2 Al2 Al1 . . 58.56(9)
Pt2 Al2 Al1 . 2_665 102.35(9)
Pt2 Al2 Al2 . 22_555 107.00(12)
Pt2 Al2 Al3 . 3_665 60.19(10)
Pt2 Al2 Al4 . . 59.16(9)
Pt2 Al2 Al4 . 7_555 84.41(8)
Pt2 Al2 Al5 . 3_665 147.55(12)
Pt2 Al2 Al5 . 15_555 150.85(13)
Pt2 Al2 Al6 . . 99.46(11)
Pt3 Al2 Al1 . . 62.80(11)
Pt3 Al2 Al1 . 2_665 80.85(9)
Pt3 Al2 Al2 . 22_555 132.94(12)
Pt3 Al2 Al3 . 3_665 132.97(13)
Pt3 Al2 Al4 . . 116.17(17)
Pt3 Al2 Al4 . 7_555 149.91(10)
Pt3 Al2 Al5 . 3_665 92.93(8)
Pt3 Al2 Al5 . 15_555 55.45(9)
Pt3 Al2 Al6 . . 45.34(8)
Al1 Al2 Al1 . 2_665 76.05(11)
Al1 Al2 Al2 . 22_555 164.20(13)
Al1 Al2 Al3 . 3_665 111.16(14)
Al1 Al2 Al4 . . 70.01(16)
Al1 Al2 Al4 . 7_555 125.28(11)
Al1 Al2 Al5 . 3_665 142.24(11)
Al1 Al2 Al5 . 15_555 100.07(14)
Al1 Al2 Al6 . . 46.41(8)
Al1 Al2 Al2 2_665 22_555 103.03(12)
Al1 Al2 Al3 2_665 3_665 145.68(13)
Al1 Al2 Al4 2_665 . 46.96(8)
Al1 Al2 Al4 2_665 7_555 74.51(10)
Al1 Al2 Al5 2_665 3_665 71.55(7)
Al1 Al2 Al5 2_665 15_555 50.16(6)
Al1 Al2 Al6 2_665 . 41.35(8)
Al2 Al2 Al3 22_555 3_665 60.73(13)
Al2 Al2 Al4 22_555 . 97.60(17)
Al2 Al2 Al4 22_555 7_555 41.47(9)
Al2 Al2 Al5 22_555 3_665 47.38(8)
Al2 Al2 Al5 22_555 15_555 90.83(13)
Al2 Al2 Al6 22_555 . 140.25(10)
Al3 Al2 Al4 3_665 . 102.30(14)
Al3 Al2 Al4 3_665 7_555 74.51(13)
Al3 Al2 Al5 3_665 3_665 106.52(15)
Al3 Al2 Al5 3_665 15_555 147.51(18)
Al3 Al2 Al6 3_665 . 157.54(16)
Al4 Al2 Al4 . 7_555 56.13(15)
Al4 Al2 Al5 . 3_665 100.00(13)
Al4 Al2 Al5 . 15_555 96.44(10)
Al4 Al2 Al6 . . 71.14(13)
Al4 Al2 Al5 7_555 3_665 63.17(7)
Al4 Al2 Al5 7_555 15_555 95.00(11)
Al4 Al2 Al6 7_555 . 115.35(9)
Al5 Al2 Al5 3_665 15_555 43.46(10)
Al5 Al2 Al6 3_665 . 95.84(7)
Al5 Al2 Al6 15_555 . 54.52(9)
Ba Al3 Ba 2_655 3_655 119.66(11)
Ba Al3 Ba 2_655 11_655 68.40(6)
Ba Al3 Pt2 2_655 2_655 170.89(12)
Ba Al3 Pt2 2_655 9_655 68.896(18)
Ba Al3 Pt4 2_655 1_655 73.48(7)
Ba Al3 Al2 2_655 2_655 118.78(14)
Ba Al3 Al2 2_655 24_655 68.67(7)
Ba Al3 Al3 2_655 8_555 116.04(7)
Ba Al3 Al7 2_655 2_655 61.56(7)
Ba Al3 Al7 2_655 3_655 129.00(15)
Ba Al3 Al9 2_655 1_655 61.12(6)
Ba Al3 Ba 3_655 11_655 68.40(6)
Ba Al3 Pt2 3_655 2_655 68.90(2)
Ba Al3 Pt2 3_655 9_655 170.89(12)
Ba Al3 Pt4 3_655 1_655 73.48(7)
Ba Al3 Al2 3_655 2_655 68.67(11)
Ba Al3 Al2 3_655 24_655 118.78(13)
Ba Al3 Al3 3_655 8_555 116.04(7)
Ba Al3 Al7 3_655 2_655 129.00(16)
Ba Al3 Al7 3_655 3_655 61.56(7)
Ba Al3 Al9 3_655 1_655 61.12(6)
Ba Al3 Pt2 11_655 2_655 114.75(9)
Ba Al3 Pt2 11_655 9_655 114.75(9)
Ba Al3 Pt4 11_655 1_655 98.45(11)
Ba Al3 Al2 11_655 2_655 59.82(9)
Ba Al3 Al2 11_655 24_655 59.82(9)
Ba Al3 Al3 11_655 8_555 166.22(16)
Ba Al3 Al7 11_655 2_655 128.66(10)
Ba Al3 Al7 11_655 3_655 128.66(11)
Ba Al3 Al9 11_655 1_655 59.00(6)
Pt2 Al3 Pt2 2_655 9_655 102.39(13)
Pt2 Al3 Pt4 2_655 1_655 113.56(10)
Pt2 Al3 Al2 2_655 2_655 59.81(9)
Pt2 Al3 Al2 2_655 24_655 105.01(14)
Pt2 Al3 Al3 2_655 8_555 58.82(8)
Pt2 Al3 Al7 2_655 2_655 116.47(14)
Pt2 Al3 Al7 2_655 3_655 56.58(10)
Pt2 Al3 Al9 2_655 1_655 127.98(7)
Pt2 Al3 Pt4 9_655 1_655 113.56(10)
Pt2 Al3 Al2 9_655 2_655 105.01(16)
Pt2 Al3 Al2 9_655 24_655 59.81(9)
Pt2 Al3 Al3 9_655 8_555 58.82(8)
Pt2 Al3 Al7 9_655 2_655 56.58(11)
Pt2 Al3 Al7 9_655 3_655 116.47(15)
Pt2 Al3 Al9 9_655 1_655 127.98(7)
Pt4 Al3 Al2 1_655 2_655 141.17(14)
Pt4 Al3 Al2 1_655 24_655 141.17(12)
Pt4 Al3 Al3 1_655 8_555 95.34(15)
Pt4 Al3 Al7 1_655 2_655 57.65(11)
Pt4 Al3 Al7 1_655 3_655 57.65(12)
Pt4 Al3 Al9 1_655 1_655 39.45(6)
Al2 Al3 Al2 2_655 24_655 58.53(14)
Al2 Al3 Al3 2_655 8_555 108.57(15)
Al2 Al3 Al7 2_655 2_655 161.12(19)
Al2 Al3 Al7 2_655 3_655 108.73(13)
Al2 Al3 Al9 2_655 1_655 110.61(12)
Al2 Al3 Al3 24_655 8_555 108.57(15)
Al2 Al3 Al7 24_655 2_655 108.73(13)
Al2 Al3 Al7 24_655 3_655 161.12(18)
Al2 Al3 Al9 24_655 1_655 110.61(12)
Al3 Al3 Al7 8_555 2_655 60.01(9)
Al3 Al3 Al7 8_555 3_655 60.01(11)
Al3 Al3 Al9 8_555 1_655 134.79(15)
Al7 Al3 Al7 2_655 3_655 79.49(16)
Al7 Al3 Al9 2_655 1_655 86.42(10)
Al7 Al3 Al9 3_655 1_655 86.42(12)
Pt1 Al4 Pt1 3_665 9_665 86.33(16)
Pt1 Al4 Pt2 3_665 . 116.41(12)
Pt1 Al4 Pt5 3_665 . 118.77(10)
Pt1 Al4 Al1 3_665 . 106.89(6)
Pt1 Al4 Al1 3_665 2_665 57.61(11)
Pt1 Al4 Al1 3_665 16_555 166.11(12)
Pt1 Al4 Al1 3_665 17_665 102.01(14)
Pt1 Al4 Al2 3_665 . 60.82(9)
Pt1 Al4 Al2 3_665 7_555 91.33(16)
Pt1 Al4 Al2 3_665 16_555 132.2(2)
Pt1 Al4 Al2 3_665 22_555 41.33(7)
Pt1 Al4 Al4 3_665 7_555 49.96(10)
Pt1 Al4 Al6 3_665 . 81.14(5)
Pt1 Al4 Al6 3_665 16_555 145.67(12)
Pt1 Al4 Al8 3_665 3_665 51.74(9)
Pt1 Al4 Pt2 9_665 . 116.41(12)
Pt1 Al4 Pt5 9_665 . 118.77(10)
Pt1 Al4 Al1 9_665 . 166.11(12)
Pt1 Al4 Al1 9_665 2_665 102.01(14)
Pt1 Al4 Al1 9_665 16_555 106.89(6)
Pt1 Al4 Al1 9_665 17_665 57.61(11)
Pt1 Al4 Al2 9_665 . 132.2(2)
Pt1 Al4 Al2 9_665 7_555 41.33(7)
Pt1 Al4 Al2 9_665 16_555 60.82(9)
Pt1 Al4 Al2 9_665 22_555 91.33(16)
Pt1 Al4 Al4 9_665 7_555 49.96(10)
Pt1 Al4 Al6 9_665 . 145.67(12)
Pt1 Al4 Al6 9_665 16_555 81.14(5)
Pt1 Al4 Al8 9_665 3_665 51.74(9)
Pt2 Al4 Pt5 . . 101.14(18)
Pt2 Al4 Al1 . . 54.22(9)
Pt2 Al4 Al1 . 2_665 141.07(14)
Pt2 Al4 Al1 . 16_555 54.22(9)
Pt2 Al4 Al1 . 17_665 141.07(14)
Pt2 Al4 Al2 . . 60.91(8)
Pt2 Al4 Al2 . 7_555 77.52(10)
Pt2 Al4 Al2 . 16_555 60.91(8)
Pt2 Al4 Al2 . 22_555 77.52(10)
Pt2 Al4 Al4 . 7_555 99.46(15)
Pt2 Al4 Al6 . . 97.75(12)
Pt2 Al4 Al6 . 16_555 97.75(12)
Pt2 Al4 Al8 . 3_665 159.5(2)
Pt5 Al4 Al1 . . 58.93(12)
Pt5 Al4 Al1 . 2_665 62.65(13)
Pt5 Al4 Al1 . 16_555 58.93(12)
Pt5 Al4 Al1 . 17_665 62.65(13)
Pt5 Al4 Al2 . . 107.76(16)
Pt5 Al4 Al2 . 7_555 145.33(7)
Pt5 Al4 Al2 . 16_555 107.76(16)
Pt5 Al4 Al2 . 22_555 145.33(7)
Pt5 Al4 Al4 . 7_555 159.40(14)
Pt5 Al4 Al6 . . 45.74(7)
Pt5 Al4 Al6 . 16_555 45.74(7)
Pt5 Al4 Al8 . 3_665 99.39(15)
Al1 Al4 Al1 . 2_665 89.00(13)
Al1 Al4 Al1 . 16_555 59.62(12)
Al1 Al4 Al1 . 17_665 121.5(2)
Al1 Al4 Al2 . . 55.43(12)
Al1 Al4 Al2 . 7_555 131.69(12)
Al1 Al4 Al2 . 16_555 105.94(16)
Al1 Al4 Al2 . 22_555 95.88(9)
Al1 Al4 Al4 . 7_555 136.76(12)
Al1 Al4 Al6 . . 44.26(7)
Al1 Al4 Al6 . 16_555 89.76(15)
Al1 Al4 Al8 . 3_665 140.57(12)
Al1 Al4 Al1 2_665 16_555 121.5(2)
Al1 Al4 Al1 2_665 17_665 65.87(11)
Al1 Al4 Al2 2_665 . 89.16(8)
Al1 Al4 Al2 2_665 7_555 136.59(19)
Al1 Al4 Al2 2_665 16_555 155.02(12)
Al1 Al4 Al2 2_665 22_555 96.38(12)
Al1 Al4 Al4 2_665 7_555 100.54(17)
Al1 Al4 Al6 2_665 . 44.76(9)
Al1 Al4 Al6 2_665 16_555 93.94(14)
Al1 Al4 Al8 2_665 3_665 51.83(13)
Al1 Al4 Al1 16_555 17_665 89.00(13)
Al1 Al4 Al2 16_555 . 105.94(16)
Al1 Al4 Al2 16_555 7_555 95.88(9)
Al1 Al4 Al2 16_555 16_555 55.43(12)
Al1 Al4 Al2 16_555 22_555 131.69(12)
Al1 Al4 Al4 16_555 7_555 136.76(12)
Al1 Al4 Al6 16_555 . 89.76(15)
Al1 Al4 Al6 16_555 16_555 44.26(7)
Al1 Al4 Al8 16_555 3_665 140.57(12)
Al1 Al4 Al2 17_665 . 155.02(12)
Al1 Al4 Al2 17_665 7_555 96.38(12)
Al1 Al4 Al2 17_665 16_555 89.16(8)
Al1 Al4 Al2 17_665 22_555 136.59(19)
Al1 Al4 Al4 17_665 7_555 100.54(17)
Al1 Al4 Al6 17_665 . 93.94(14)
Al1 Al4 Al6 17_665 16_555 44.76(9)
Al1 Al4 Al8 17_665 3_665 51.83(13)
Al2 Al4 Al2 . 7_555 101.72(16)
Al2 Al4 Al2 . 16_555 115.78(15)
Al2 Al4 Al2 . 22_555 40.93(12)
Al2 Al4 Al4 . 7_555 82.40(15)
Al2 Al4 Al6 . . 66.81(10)
Al2 Al4 Al6 . 16_555 145.0(2)
Al2 Al4 Al8 . 3_665 112.32(14)
Al2 Al4 Al2 7_555 16_555 40.93(12)
Al2 Al4 Al2 7_555 22_555 68.93(10)
Al2 Al4 Al4 7_555 7_555 41.47(8)
Al2 Al4 Al6 7_555 . 168.31(11)
Al2 Al4 Al6 7_555 16_555 99.71(6)
Al2 Al4 Al8 7_555 3_665 85.61(15)
Al2 Al4 Al2 16_555 22_555 101.72(16)
Al2 Al4 Al4 16_555 7_555 82.40(15)
Al2 Al4 Al6 16_555 . 145.0(2)
Al2 Al4 Al6 16_555 16_555 66.81(10)
Al2 Al4 Al8 16_555 3_665 112.32(14)
Al2 Al4 Al4 22_555 7_555 41.47(8)
Al2 Al4 Al6 22_555 . 99.71(6)
Al2 Al4 Al6 22_555 16_555 168.31(11)
Al2 Al4 Al8 22_555 3_665 85.61(15)
Al4 Al4 Al6 7_555 . 130.79(8)
Al4 Al4 Al6 7_555 16_555 130.79(8)
Al4 Al4 Al8 7_555 3_665 60.01(16)
Al6 Al4 Al6 . 16_555 91.48(13)
Al6 Al4 Al8 . 3_665 96.54(10)
Al6 Al4 Al8 16_555 3_665 96.54(10)
Ba Al5 Ba . 11_655 139.94(9)
Ba Al5 Pt1 . . 66.62(3)
Ba Al5 Pt1 . 11_655 92.56(4)
Ba Al5 Pt3 . 14_555 62.67(5)
Ba Al5 Pt3 . 15_655 154.91(11)
Ba Al5 Al1 . 15_655 137.51(9)
Ba Al5 Al1 . 22_555 56.75(6)
Ba Al5 Al2 . 2_655 99.69(6)
Ba Al5 Al2 . 12_555 50.78(5)
Ba Al5 Al2 . 14_555 56.71(6)
Ba Al5 Al2 . 24_655 122.61(6)
Ba Al5 Al5 . 13_655 69.97(6)
Ba Al5 Al6 . 13_665 115.23(10)
Ba Al5 Al6 . 22_555 100.93(8)
Ba Al5 Pt1 11_655 . 92.56(10)
Ba Al5 Pt1 11_655 11_655 66.62(7)
Ba Al5 Pt3 11_655 14_555 154.91(6)
Ba Al5 Pt3 11_655 15_655 62.67(6)
Ba Al5 Al1 11_655 15_655 56.75(10)
Ba Al5 Al1 11_655 22_555 137.51(9)
Ba Al5 Al2 11_655 2_655 50.78(6)
Ba Al5 Al2 11_655 12_555 99.69(10)
Ba Al5 Al2 11_655 14_555 122.61(9)
Ba Al5 Al2 11_655 24_655 56.71(9)
Ba Al5 Al5 11_655 13_655 69.97(10)
Ba Al5 Al6 11_655 13_665 100.93(5)
Ba Al5 Al6 11_655 22_555 115.23(5)
Pt1 Al5 Pt1 . 11_655 118.11(12)
Pt1 Al5 Pt3 . 14_555 110.15(7)
Pt1 Al5 Pt3 . 15_655 109.03(6)
Pt1 Al5 Al1 . 15_655 149.26(17)
Pt1 Al5 Al1 . 22_555 54.86(7)
Pt1 Al5 Al2 . 2_655 42.02(7)
Pt1 Al5 Al2 . 12_555 92.67(7)
Pt1 Al5 Al2 . 14_555 121.93(8)
Pt1 Al5 Al2 . 24_655 57.05(7)
Pt1 Al5 Al5 . 13_655 59.06(6)
Pt1 Al5 Al6 . 13_665 146.91(11)
Pt1 Al5 Al6 . 22_555 94.98(7)
Pt1 Al5 Pt3 11_655 14_555 109.03(7)
Pt1 Al5 Pt3 11_655 15_655 110.15(6)
Pt1 Al5 Al1 11_655 15_655 54.86(5)
Pt1 Al5 Al1 11_655 22_555 149.26(8)
Pt1 Al5 Al2 11_655 2_655 92.67(11)
Pt1 Al5 Al2 11_655 12_555 42.02(5)
Pt1 Al5 Al2 11_655 14_555 57.05(9)
Pt1 Al5 Al2 11_655 24_655 121.93(16)
Pt1 Al5 Al5 11_655 13_655 59.06(6)
Pt1 Al5 Al6 11_655 13_665 94.98(7)
Pt1 Al5 Al6 11_655 22_555 146.91(11)
Pt3 Al5 Pt3 14_555 15_655 98.63(11)
Pt3 Al5 Al1 14_555 15_655 99.78(12)
Pt3 Al5 Al1 14_555 22_555 58.01(9)
Pt3 Al5 Al2 14_555 2_655 151.85(5)
Pt3 Al5 Al2 14_555 12_555 90.07(9)
Pt3 Al5 Al2 14_555 14_555 53.93(10)
Pt3 Al5 Al2 14_555 24_655 127.42(12)
Pt3 Al5 Al5 14_555 13_655 130.68(9)
Pt3 Al5 Al6 14_555 13_665 54.12(7)
Pt3 Al5 Al6 14_555 22_555 54.12(7)
Pt3 Al5 Al1 15_655 15_655 58.01(7)
Pt3 Al5 Al1 15_655 22_555 99.78(8)
Pt3 Al5 Al2 15_655 2_655 90.07(9)
Pt3 Al5 Al2 15_655 12_555 151.85(6)
Pt3 Al5 Al2 15_655 14_555 127.42(11)
Pt3 Al5 Al2 15_655 24_655 53.93(7)
Pt3 Al5 Al5 15_655 13_655 130.68(15)
Pt3 Al5 Al6 15_655 13_665 54.12(5)
Pt3 Al5 Al6 15_655 22_555 54.12(5)
Al1 Al5 Al1 15_655 22_555 147.95(14)
Al1 Al5 Al2 15_655 2_655 107.48(14)
Al1 Al5 Al2 15_655 12_555 94.22(7)
Al1 Al5 Al2 15_655 14_555 81.37(10)
Al1 Al5 Al2 15_655 24_655 99.10(12)
Al1 Al5 Al5 15_655 13_655 106.03(11)
Al1 Al5 Al6 15_655 13_665 51.87(9)
Al1 Al5 Al6 15_655 22_555 96.95(10)
Al1 Al5 Al2 22_555 2_655 94.22(9)
Al1 Al5 Al2 22_555 12_555 107.48(8)
Al1 Al5 Al2 22_555 14_555 99.10(13)
Al1 Al5 Al2 22_555 24_655 81.37(10)
Al1 Al5 Al5 22_555 13_655 106.03(7)
Al1 Al5 Al6 22_555 13_665 96.95(13)
Al1 Al5 Al6 22_555 22_555 51.87(8)
Al2 Al5 Al2 2_655 12_555 94.75(10)
Al2 Al5 Al2 2_655 14_555 136.54(12)
Al2 Al5 Al2 2_655 24_655 41.79(10)
Al2 Al5 Al5 2_655 13_655 47.38(8)
Al2 Al5 Al6 2_655 13_665 143.78(7)
Al2 Al5 Al6 2_655 22_555 114.26(7)
Al2 Al5 Al2 12_555 14_555 41.79(11)
Al2 Al5 Al2 12_555 24_655 136.54(15)
Al2 Al5 Al5 12_555 13_655 47.38(8)
Al2 Al5 Al6 12_555 13_665 114.26(9)
Al2 Al5 Al6 12_555 22_555 143.78(13)
Al2 Al5 Al2 14_555 24_655 178.33(17)
Al2 Al5 Al5 14_555 13_655 89.17(10)
Al2 Al5 Al6 14_555 13_665 75.17(10)
Al2 Al5 Al6 14_555 22_555 106.39(15)
Al2 Al5 Al5 24_655 13_655 89.17(14)
Al2 Al5 Al6 24_655 13_665 106.39(9)
Al2 Al5 Al6 24_655 22_555 75.17(10)
Al5 Al5 Al6 13_655 13_665 154.03(7)
Al5 Al5 Al6 13_655 22_555 154.03(7)
Al6 Al5 Al6 13_665 22_555 51.94(10)
Pt3 Al6 Pt3 . 2_665 95.56(9)
Pt3 Al6 Pt3 . 3_565 95.56(9)
Pt3 Al6 Pt5 . . 121.22(7)
Pt3 Al6 Al1 . . 62.01(6)
Pt3 Al6 Al1 . 2_665 107.41(9)
Pt3 Al6 Al1 . 3_565 148.74(9)
Pt3 Al6 Al2 . . 42.98(4)
Pt3 Al6 Al2 . 2_665 136.04(9)
Pt3 Al6 Al2 . 3_565 101.46(5)
Pt3 Al6 Al4 . . 84.84(6)
Pt3 Al6 Al4 . 2_665 158.42(12)
Pt3 Al6 Al4 . 3_565 105.89(6)
Pt3 Al6 Al5 . 13_665 122.80(13)
Pt3 Al6 Al5 . 14_565 52.31(9)
Pt3 Al6 Al5 . 15_555 52.31(6)
Pt3 Al6 Al6 . 10_665 58.78(7)
Pt3 Al6 Pt3 2_665 3_565 95.56(9)
Pt3 Al6 Pt5 2_665 . 121.22(7)
Pt3 Al6 Al1 2_665 . 148.74(9)
Pt3 Al6 Al1 2_665 2_665 62.01(6)
Pt3 Al6 Al1 2_665 3_565 107.41(7)
Pt3 Al6 Al2 2_665 . 101.46(6)
Pt3 Al6 Al2 2_665 2_665 42.98(5)
Pt3 Al6 Al2 2_665 3_565 136.04(8)
Pt3 Al6 Al4 2_665 . 105.89(7)
Pt3 Al6 Al4 2_665 2_665 84.84(6)
Pt3 Al6 Al4 2_665 3_565 158.42(9)
Pt3 Al6 Al5 2_665 13_665 52.31(7)
Pt3 Al6 Al5 2_665 14_565 122.80(13)
Pt3 Al6 Al5 2_665 15_555 52.31(5)
Pt3 Al6 Al6 2_665 10_665 58.78(7)
Pt3 Al6 Pt5 3_565 . 121.22(7)
Pt3 Al6 Al1 3_565 . 107.41(8)
Pt3 Al6 Al1 3_565 2_665 148.74(8)
Pt3 Al6 Al1 3_565 3_565 62.01(8)
Pt3 Al6 Al2 3_565 . 136.04(8)
Pt3 Al6 Al2 3_565 2_665 101.46(8)
Pt3 Al6 Al2 3_565 3_565 42.98(4)
Pt3 Al6 Al4 3_565 . 158.42(10)
Pt3 Al6 Al4 3_565 2_665 105.89(11)
Pt3 Al6 Al4 3_565 3_565 84.84(9)
Pt3 Al6 Al5 3_565 13_665 52.31(5)
Pt3 Al6 Al5 3_565 14_565 52.31(9)
Pt3 Al6 Al5 3_565 15_555 122.80(13)
Pt3 Al6 Al6 3_565 10_665 58.78(7)
Pt5 Al6 Al1 . . 63.88(9)
Pt5 Al6 Al1 . 2_665 63.88(9)
Pt5 Al6 Al1 . 3_565 63.88(10)
Pt5 Al6 Al2 . . 83.10(7)
Pt5 Al6 Al2 . 2_665 83.10(7)
Pt5 Al6 Al2 . 3_565 83.10(7)
Pt5 Al6 Al4 . . 44.26(7)
Pt5 Al6 Al4 . 2_665 44.26(6)
Pt5 Al6 Al4 . 3_565 44.26(8)
Pt5 Al6 Al5 . 13_665 115.97(7)
Pt5 Al6 Al5 . 14_565 115.97(7)
Pt5 Al6 Al5 . 15_555 115.97(7)
Pt5 Al6 Al6 . 10_665 180
Al1 Al6 Al1 . 2_665 102.08(13)
Al1 Al6 Al1 . 3_565 102.08(13)
Al1 Al6 Al2 . . 47.30(10)
Al1 Al6 Al2 . 2_665 144.09(14)
Al1 Al6 Al2 . 3_565 73.11(10)
Al1 Al6 Al4 . . 53.91(10)
Al1 Al6 Al4 . 2_665 108.04(13)
Al1 Al6 Al4 . 3_565 48.20(11)
Al1 Al6 Al5 . 13_665 157.84(10)
Al1 Al6 Al5 . 14_565 62.22(8)
Al1 Al6 Al5 . 15_555 96.79(9)
Al1 Al6 Al6 . 10_665 116.12(9)
Al1 Al6 Al1 2_665 3_565 102.08(15)
Al1 Al6 Al2 2_665 . 73.11(10)
Al1 Al6 Al2 2_665 2_665 47.30(11)
Al1 Al6 Al2 2_665 3_565 144.09(14)
Al1 Al6 Al4 2_665 . 48.20(10)
Al1 Al6 Al4 2_665 2_665 53.91(14)
Al1 Al6 Al4 2_665 3_565 108.04(15)
Al1 Al6 Al5 2_665 13_665 96.79(8)
Al1 Al6 Al5 2_665 14_565 157.84(12)
Al1 Al6 Al5 2_665 15_555 62.22(10)
Al1 Al6 Al6 2_665 10_665 116.12(9)
Al1 Al6 Al2 3_565 . 144.09(14)
Al1 Al6 Al2 3_565 2_665 73.11(11)
Al1 Al6 Al2 3_565 3_565 47.30(9)
Al1 Al6 Al4 3_565 . 108.04(14)
Al1 Al6 Al4 3_565 2_665 48.20(14)
Al1 Al6 Al4 3_565 3_565 53.91(10)
Al1 Al6 Al5 3_565 13_665 62.22(7)
Al1 Al6 Al5 3_565 14_565 96.79(12)
Al1 Al6 Al5 3_565 15_555 157.84(9)
Al1 Al6 Al6 3_565 10_665 116.12(10)
Al2 Al6 Al2 . 2_665 118.58(9)
Al2 Al6 Al2 . 3_565 118.58(7)
Al2 Al6 Al4 . . 42.05(6)
Al2 Al6 Al4 . 2_665 115.72(13)
Al2 Al6 Al4 . 3_565 92.89(10)
Al2 Al6 Al5 . 13_665 152.52(11)
Al2 Al6 Al5 . 14_565 84.80(10)
Al2 Al6 Al5 . 15_555 50.31(5)
Al2 Al6 Al6 . 10_665 96.90(7)
Al2 Al6 Al2 2_665 3_565 118.58(9)
Al2 Al6 Al4 2_665 . 92.89(9)
Al2 Al6 Al4 2_665 2_665 42.05(7)
Al2 Al6 Al4 2_665 3_565 115.72(10)
Al2 Al6 Al5 2_665 13_665 50.31(7)
Al2 Al6 Al5 2_665 14_565 152.52(12)
Al2 Al6 Al5 2_665 15_555 84.80(9)
Al2 Al6 Al6 2_665 10_665 96.90(7)
Al2 Al6 Al4 3_565 . 115.72(11)
Al2 Al6 Al4 3_565 2_665 92.89(11)
Al2 Al6 Al4 3_565 3_565 42.05(10)
Al2 Al6 Al5 3_565 13_665 84.80(7)
Al2 Al6 Al5 3_565 14_565 50.31(9)
Al2 Al6 Al5 3_565 15_555 152.52(10)
Al2 Al6 Al6 3_565 10_665 96.90(7)
Al4 Al6 Al4 . 2_665 74.37(12)
Al4 Al6 Al4 . 3_565 74.37(13)
Al4 Al6 Al5 . 13_665 142.99(8)
Al4 Al6 Al5 . 14_565 114.59(9)
Al4 Al6 Al5 . 15_555 74.12(7)
Al4 Al6 Al6 . 10_665 135.74(7)
Al4 Al6 Al4 2_665 3_565 74.37(10)
Al4 Al6 Al5 2_665 13_665 74.12(8)
Al4 Al6 Al5 2_665 14_565 142.99(13)
Al4 Al6 Al5 2_665 15_555 114.59(11)
Al4 Al6 Al6 2_665 10_665 135.74(6)
Al4 Al6 Al5 3_565 13_665 114.59(10)
Al4 Al6 Al5 3_565 14_565 74.12(8)
Al4 Al6 Al5 3_565 15_555 142.99(10)
Al4 Al6 Al6 3_565 10_665 135.74(8)
Al5 Al6 Al5 13_665 14_565 102.26(10)
Al5 Al6 Al5 13_665 15_555 102.26(9)
Al5 Al6 Al6 13_665 10_665 64.03(7)
Al5 Al6 Al5 14_565 15_555 102.26(12)
Al5 Al6 Al6 14_565 10_665 64.03(7)
Al5 Al6 Al6 15_555 10_665 64.03(7)
Ba Al7 Ba . 8_555 126.02(17)
Ba Al7 Pt2 . 3_555 74.16(8)
Ba Al7 Pt2 . 7_555 74.16(8)
Ba Al7 Pt4 . . 78.41(2)
Ba Al7 Pt4 . 7_555 155.57(16)
Ba Al7 Al3 . 2_545 70.93(6)
Ba Al7 Al3 . 3_665 70.93(9)
Ba Al7 Al3 . 7_545 124.35(9)
Ba Al7 Al3 . 9_665 124.35(8)
Ba Al7 Al7 . 2_555 113.15(6)
Ba Al7 Al7 . 3_555 113.15(7)
Ba Al7 Al8 . . 63.01(8)
Ba Al7 Pt2 8_555 3_555 74.16(8)
Ba Al7 Pt2 8_555 7_555 74.16(8)
Ba Al7 Pt4 8_555 . 155.57(16)
Ba Al7 Pt4 8_555 7_555 78.41(2)
Ba Al7 Al3 8_555 2_545 124.35(9)
Ba Al7 Al3 8_555 3_665 124.35(8)
Ba Al7 Al3 8_555 7_545 70.93(6)
Ba Al7 Al3 8_555 9_665 70.93(9)
Ba Al7 Al7 8_555 2_555 113.15(6)
Ba Al7 Al7 8_555 3_555 113.15(7)
Ba Al7 Al8 8_555 . 63.01(8)
Pt2 Al7 Pt2 3_555 7_555 106.05(19)
Pt2 Al7 Pt4 3_555 . 118.05(4)
Pt2 Al7 Pt4 3_555 7_555 118.05(4)
Pt2 Al7 Al3 3_555 2_545 59.85(7)
Pt2 Al7 Al3 3_555 3_665 144.78(15)
Pt2 Al7 Al3 3_555 7_545 59.85(7)
Pt2 Al7 Al3 3_555 9_665 144.78(15)
Pt2 Al7 Al7 3_555 2_555 156.98(15)
Pt2 Al7 Al7 3_555 3_555 96.98(11)
Pt2 Al7 Al8 3_555 . 53.02(10)
Pt2 Al7 Pt4 7_555 . 118.05(4)
Pt2 Al7 Pt4 7_555 7_555 118.05(4)
Pt2 Al7 Al3 7_555 2_545 144.78(14)
Pt2 Al7 Al3 7_555 3_665 59.85(8)
Pt2 Al7 Al3 7_555 7_545 144.78(14)
Pt2 Al7 Al3 7_555 9_665 59.85(8)
Pt2 Al7 Al7 7_555 2_555 96.98(7)
Pt2 Al7 Al7 7_555 3_555 156.98(17)
Pt2 Al7 Al8 7_555 . 53.02(10)
Pt4 Al7 Pt4 . 7_555 77.16(15)
Pt4 Al7 Al3 . 2_545 58.92(10)
Pt4 Al7 Al3 . 3_665 58.92(10)
Pt4 Al7 Al3 . 7_545 96.16(14)
Pt4 Al7 Al3 . 9_665 96.16(16)
Pt4 Al7 Al7 . 2_555 47.39(8)
Pt4 Al7 Al7 . 3_555 47.39(9)
Pt4 Al7 Al8 . . 141.42(7)
Pt4 Al7 Al3 7_555 2_545 96.16(14)
Pt4 Al7 Al3 7_555 3_665 96.16(16)
Pt4 Al7 Al3 7_555 7_545 58.92(10)
Pt4 Al7 Al3 7_555 9_665 58.92(10)
Pt4 Al7 Al7 7_555 2_555 47.39(8)
Pt4 Al7 Al7 7_555 3_555 47.39(9)
Pt4 Al7 Al8 7_555 . 141.42(7)
Al3 Al7 Al3 2_545 3_665 111.30(14)
Al3 Al7 Al3 2_545 7_545 59.99(11)
Al3 Al7 Al3 2_545 9_665 149.7(2)
Al3 Al7 Al7 2_545 2_555 100.73(16)
Al3 Al7 Al7 2_545 3_555 50.25(11)
Al3 Al7 Al8 2_545 . 105.17(12)
Al3 Al7 Al3 3_665 7_545 149.7(2)
Al3 Al7 Al3 3_665 9_665 59.99(12)
Al3 Al7 Al7 3_665 2_555 50.25(12)
Al3 Al7 Al7 3_665 3_555 100.73(18)
Al3 Al7 Al8 3_665 . 105.17(14)
Al3 Al7 Al3 7_545 9_665 111.30(14)
Al3 Al7 Al7 7_545 2_555 100.73(16)
Al3 Al7 Al7 7_545 3_555 50.25(11)
Al3 Al7 Al8 7_545 . 105.17(12)
Al3 Al7 Al7 9_665 2_555 50.25(12)
Al3 Al7 Al7 9_665 3_555 100.73(18)
Al3 Al7 Al8 9_665 . 105.17(14)
Al7 Al7 Al7 2_555 3_555 60.00(14)
Al7 Al7 Al8 2_555 . 150.00(6)
Al7 Al7 Al8 3_555 . 150.00(11)
Ba Al8 Ba . 8_555 123.31(18)
Ba Al8 Pt1 . . 76.767(17)
Ba Al8 Pt1 . 8_555 159.92(17)
Ba Al8 Pt2 . 3_555 73.54(9)
Ba Al8 Pt2 . 7_555 73.54(9)
Ba Al8 Al1 . 3_555 67.09(9)
Ba Al8 Al1 . 7_555 126.54(9)
Ba Al8 Al1 . 18_555 126.54(9)
Ba Al8 Al1 . 22_555 67.09(7)
Ba Al8 Al4 . 2_655 114.28(6)
Ba Al8 Al4 . 9_655 114.28(7)
Ba Al8 Al7 . . 61.65(9)
Ba Al8 Pt1 8_555 . 159.92(17)
Ba Al8 Pt1 8_555 8_555 76.767(17)
Ba Al8 Pt2 8_555 3_555 73.54(9)
Ba Al8 Pt2 8_555 7_555 73.54(9)
Ba Al8 Al1 8_555 3_555 126.54(9)
Ba Al8 Al1 8_555 7_555 67.09(7)
Ba Al8 Al1 8_555 18_555 67.09(9)
Ba Al8 Al1 8_555 22_555 126.54(9)
Ba Al8 Al4 8_555 2_655 114.28(6)
Ba Al8 Al4 8_555 9_655 114.28(7)
Ba Al8 Al7 8_555 . 61.65(9)
Pt1 Al8 Pt1 . 8_555 83.16(17)
Pt1 Al8 Pt2 . 3_555 116.52(4)
Pt1 Al8 Pt2 . 7_555 116.52(3)
Pt1 Al8 Al1 . 3_555 57.75(10)
Pt1 Al8 Al1 . 7_555 102.05(16)
Pt1 Al8 Al1 . 18_555 102.05(17)
Pt1 Al8 Al1 . 22_555 57.75(10)
Pt1 Al8 Al4 . 2_655 49.62(9)
Pt1 Al8 Al4 . 9_655 49.62(11)
Pt1 Al8 Al7 . . 138.42(8)
Pt1 Al8 Pt2 8_555 3_555 116.52(4)
Pt1 Al8 Pt2 8_555 7_555 116.52(3)
Pt1 Al8 Al1 8_555 3_555 102.05(17)
Pt1 Al8 Al1 8_555 7_555 57.75(10)
Pt1 Al8 Al1 8_555 18_555 57.75(10)
Pt1 Al8 Al1 8_555 22_555 102.05(16)
Pt1 Al8 Al4 8_555 2_655 49.62(9)
Pt1 Al8 Al4 8_555 9_655 49.62(11)
Pt1 Al8 Al7 8_555 . 138.42(8)
Pt2 Al8 Pt2 3_555 7_555 106.7(2)
Pt2 Al8 Al1 3_555 3_555 59.19(8)
Pt2 Al8 Al1 3_555 7_555 140.48(15)
Pt2 Al8 Al1 3_555 18_555 59.19(8)
Pt2 Al8 Al1 3_555 22_555 140.48(15)
Pt2 Al8 Al4 3_555 2_655 96.65(9)
Pt2 Al8 Al4 3_555 9_655 156.6(2)
Pt2 Al8 Al7 3_555 . 53.36(11)
Pt2 Al8 Al1 7_555 3_555 140.48(16)
Pt2 Al8 Al1 7_555 7_555 59.19(8)
Pt2 Al8 Al1 7_555 18_555 140.48(16)
Pt2 Al8 Al1 7_555 22_555 59.19(8)
Pt2 Al8 Al4 7_555 2_655 156.63(17)
Pt2 Al8 Al4 7_555 9_655 96.65(13)
Pt2 Al8 Al7 7_555 . 53.36(10)
Al1 Al8 Al1 3_555 7_555 154.9(3)
Al1 Al8 Al1 3_555 18_555 68.03(9)
Al1 Al8 Al1 3_555 22_555 106.25(11)
Al1 Al8 Al4 3_555 2_655 53.99(13)
Al1 Al8 Al4 3_555 9_655 102.2(2)
Al1 Al8 Al7 3_555 . 102.54(15)
Al1 Al8 Al1 7_555 18_555 106.25(11)
Al1 Al8 Al1 7_555 22_555 68.03(9)
Al1 Al8 Al4 7_555 2_655 102.23(18)
Al1 Al8 Al4 7_555 9_655 53.99(14)
Al1 Al8 Al7 7_555 . 102.54(14)
Al1 Al8 Al1 18_555 22_555 154.9(3)
Al1 Al8 Al4 18_555 2_655 53.99(13)
Al1 Al8 Al4 18_555 9_655 102.2(2)
Al1 Al8 Al7 18_555 . 102.54(15)
Al1 Al8 Al4 22_555 2_655 102.23(18)
Al1 Al8 Al4 22_555 9_655 53.99(14)
Al1 Al8 Al7 22_555 . 102.54(14)
Al4 Al8 Al4 2_655 9_655 59.98(17)
Al4 Al8 Al7 2_655 . 150.01(9)
Al4 Al8 Al7 9_655 . 150.01(13)
Ba Al9 Ba . 2_555 112.108(8)
Ba Al9 Ba . 3_555 112.108(16)
Ba Al9 Ba . 10_555 67.892(8)
Ba Al9 Ba . 11_555 180
Ba Al9 Ba . 12_555 67.892(16)
Ba Al9 Pt4 . . 73.315(10)
Ba Al9 Pt4 . 10_555 106.685(10)
Ba Al9 Al3 . 1_455 118.53(6)
Ba Al9 Al3 . 2_545 57.168(13)
Ba Al9 Al3 . 3_665 57.17(7)
Ba Al9 Al3 . 10_565 122.832(13)
Ba Al9 Al3 . 11_655 61.47(6)
Ba Al9 Al3 . 12_445 122.83(7)
Ba Al9 Ba 2_555 3_555 112.108(16)
Ba Al9 Ba 2_555 10_555 180
Ba Al9 Ba 2_555 11_555 67.892(8)
Ba Al9 Ba 2_555 12_555 67.892(16)
Ba Al9 Pt4 2_555 . 73.315(10)
Ba Al9 Pt4 2_555 10_555 106.685(10)
Ba Al9 Al3 2_555 1_455 57.168(13)
Ba Al9 Al3 2_555 2_545 118.53(6)
Ba Al9 Al3 2_555 3_665 57.17(7)
Ba Al9 Al3 2_555 10_565 61.47(6)
Ba Al9 Al3 2_555 11_655 122.832(13)
Ba Al9 Al3 2_555 12_445 122.83(7)
Ba Al9 Ba 3_555 10_555 67.892(16)
Ba Al9 Ba 3_555 11_555 67.892(16)
Ba Al9 Ba 3_555 12_555 180
Ba Al9 Pt4 3_555 . 73.315(10)
Ba Al9 Pt4 3_555 10_555 106.685(10)
Ba Al9 Al3 3_555 1_455 57.168(16)
Ba Al9 Al3 3_555 2_545 57.168(16)
Ba Al9 Al3 3_555 3_665 118.53(5)
Ba Al9 Al3 3_555 10_565 122.832(16)
Ba Al9 Al3 3_555 11_655 122.832(16)
Ba Al9 Al3 3_555 12_445 61.47(5)
Ba Al9 Ba 10_555 11_555 112.108(8)
Ba Al9 Ba 10_555 12_555 112.108(16)
Ba Al9 Pt4 10_555 . 106.685(10)
Ba Al9 Pt4 10_555 10_555 73.315(10)
Ba Al9 Al3 10_555 1_455 122.832(13)
Ba Al9 Al3 10_555 2_545 61.47(6)
Ba Al9 Al3 10_555 3_665 122.83(7)
Ba Al9 Al3 10_555 10_565 118.53(6)
Ba Al9 Al3 10_555 11_655 57.168(13)
Ba Al9 Al3 10_555 12_445 57.17(7)
Ba Al9 Ba 11_555 12_555 112.108(16)
Ba Al9 Pt4 11_555 . 106.685(10)
Ba Al9 Pt4 11_555 10_555 73.315(10)
Ba Al9 Al3 11_555 1_455 61.47(6)
Ba Al9 Al3 11_555 2_545 122.832(13)
Ba Al9 Al3 11_555 3_665 122.83(7)
Ba Al9 Al3 11_555 10_565 57.168(13)
Ba Al9 Al3 11_555 11_655 118.53(6)
Ba Al9 Al3 11_555 12_445 57.17(7)
Ba Al9 Pt4 12_555 . 106.685(10)
Ba Al9 Pt4 12_555 10_555 73.315(10)
Ba Al9 Al3 12_555 1_455 122.832(16)
Ba Al9 Al3 12_555 2_545 122.832(16)
Ba Al9 Al3 12_555 3_665 61.47(5)
Ba Al9 Al3 12_555 10_565 57.168(16)
Ba Al9 Al3 12_555 11_655 57.168(16)
Ba Al9 Al3 12_555 12_445 118.53(5)
Pt4 Al9 Pt4 . 10_555 180
Pt4 Al9 Al3 . 1_455 45.21(6)
Pt4 Al9 Al3 . 2_545 45.21(6)
Pt4 Al9 Al3 . 3_665 45.21(5)
Pt4 Al9 Al3 . 10_565 134.79(6)
Pt4 Al9 Al3 . 11_655 134.79(6)
Pt4 Al9 Al3 . 12_445 134.79(5)
Pt4 Al9 Al3 10_555 1_455 134.79(6)
Pt4 Al9 Al3 10_555 2_545 134.79(6)
Pt4 Al9 Al3 10_555 3_665 134.79(5)
Pt4 Al9 Al3 10_555 10_565 45.21(6)
Pt4 Al9 Al3 10_555 11_655 45.21(6)
Pt4 Al9 Al3 10_555 12_445 45.21(5)
Al3 Al9 Al3 1_455 2_545 75.85(6)
Al3 Al9 Al3 1_455 3_665 75.85(8)
Al3 Al9 Al3 1_455 10_565 104.15(6)
Al3 Al9 Al3 1_455 11_655 180
Al3 Al9 Al3 1_455 12_445 104.15(8)
Al3 Al9 Al3 2_545 3_665 75.85(8)
Al3 Al9 Al3 2_545 10_565 180
Al3 Al9 Al3 2_545 11_655 104.15(6)
Al3 Al9 Al3 2_545 12_445 104.15(8)
Al3 Al9 Al3 3_665 10_565 104.15(8)
Al3 Al9 Al3 3_665 11_655 104.15(8)
Al3 Al9 Al3 3_665 12_445 180
Al3 Al9 Al3 10_565 11_655 75.85(6)
Al3 Al9 Al3 10_565 12_445 75.85(8)
Al3 Al9 Al3 11_655 12_445 75.85(8)

loop_
_geom_bond_atom_site_label_1
_geom_bond_atom_site_label_2
_geom_bond_site_symmetry_2
_geom_bond_distance
Ba Pt1 . 3.7874(11)
Ba Pt2 3_555 3.6189(7)
Ba Pt2 7_555 3.6189(7)
Ba Pt3 3_555 3.5897(8)
Ba Pt3 14_555 3.5897(11)
Ba Pt4 . 3.8049(10)
Ba Al1 3_555 3.408(4)
Ba Al1 22_555 3.408(3)
Ba Al2 3_555 3.607(3)
Ba Al2 12_555 3.389(3)
Ba Al2 14_555 3.389(3)
Ba Al2 22_555 3.607(3)
Ba Al3 2_545 3.574(2)
Ba Al3 3_665 3.574(5)
Ba Al3 11_655 3.818(4)
Ba Al5 . 3.959(2)
Ba Al5 13_655 3.959(3)
Ba Al7 . 3.326(3)
Ba Al8 . 3.367(3)
Ba Al9 . 3.7251(10)
Pt1 Pt1 8_555 3.5419(5)
Pt1 Al1 3_555 2.604(3)
Pt1 Al1 22_555 2.604(4)
Pt1 Al2 2_655 2.656(5)
Pt1 Al2 24_655 2.656(3)
Pt1 Al4 2_655 2.589(5)
Pt1 Al4 9_655 2.589(3)
Pt1 Al5 . 2.6376(18)
Pt1 Al5 13_655 2.6376(17)
Pt1 Al8 . 2.668(4)
Pt2 Al1 . 2.625(3)
Pt2 Al1 16_555 2.625(3)
Pt2 Al2 . 2.683(3)
Pt2 Al2 16_555 2.683(3)
Pt2 Al3 3_665 2.693(4)
Pt2 Al3 9_665 2.693(4)
Pt2 Al4 . 2.636(4)
Pt2 Al7 2_555 2.599(3)
Pt2 Al8 2_555 2.588(4)
Pt3 Pt3 2_665 3.8425(12)
Pt3 Pt3 3_565 3.8425(10)
Pt3 Al1 . 2.700(3)
Pt3 Al1 11_555 2.700(3)
Pt3 Al2 . 2.487(3)
Pt3 Al2 11_555 2.487(3)
Pt3 Al5 14_565 2.534(5)
Pt3 Al5 15_555 2.534(4)
Pt3 Al6 . 2.594(2)
Pt3 Al6 10_665 2.594(2)
Pt4 Pt4 7_555 3.2849(10)
Pt4 Al3 1_455 2.670(4)
Pt4 Al3 2_545 2.670(4)
Pt4 Al3 3_665 2.670(3)
Pt4 Al7 . 2.634(4)
Pt4 Al7 2_555 2.634(4)
Pt4 Al7 3_555 2.634(3)
Pt4 Al9 . 2.3904(7)
Pt5 Al1 . 2.822(2)
Pt5 Al1 2_665 2.822(3)
Pt5 Al1 3_565 2.822(4)
Pt5 Al1 16_555 2.822(2)
Pt5 Al1 17_665 2.822(3)
Pt5 Al1 18_565 2.822(4)
Pt5 Al4 . 2.619(5)
Pt5 Al4 2_665 2.619(5)
Pt5 Al4 3_565 2.619(7)
Pt5 Al6 . 2.688(4)
Pt5 Al6 16_555 2.688(4)
Al1 Al1 16_555 3.046(4)
Al1 Al2 . 2.685(5)
Al1 Al2 3_565 3.833(6)
Al1 Al4 . 3.064(6)
Al1 Al4 3_565 2.801(6)
Al1 Al5 14_565 2.976(4)
Al1 Al6 . 2.646(3)
Al1 Al8 2_555 2.723(3)
Al2 Al2 22_555 2.628(6)
Al2 Al3 3_665 2.688(5)
Al2 Al4 . 2.656(3)
Al2 Al4 7_555 3.976(6)
Al2 Al5 3_665 3.943(5)
Al2 Al5 15_555 2.902(3)
Al2 Al6 . 3.646(4)
Al3 Al3 8_555 2.788(5)
Al3 Al7 2_655 2.789(3)
Al3 Al7 3_655 2.789(6)
Al3 Al9 1_655 3.746(4)
Al4 Al4 7_555 3.331(8)
Al4 Al6 . 3.753(5)
Al4 Al6 16_555 3.753(5)
Al4 Al8 3_665 3.332(7)
Al5 Al5 13_655 2.713(5)
Al5 Al6 13_665 3.071(3)
Al5 Al6 22_555 3.071(3)
Al6 Al6 10_665 2.690(5)
Al7 Al7 2_555 3.566(7)
Al7 Al7 3_555 3.566(7)
Al7 Al8 . 3.108(8)
